data_7217162
loop_
_publ_author_name
'Lobana, Tarlok S.'
'Sandhu, Amanpreet K.'
'Sultana, Razia'
'Castineiras, Alfonso'
'Butcher, Ray J.'
'Jasinski, Jerry P.'

_publ_section_title
;
 Coordination variability of CuIin multidonor heterocyclic thioamides:
 synthesis, crystal structures, luminescent properties and ESI-mass
 studies of complexes
;
_journal_issue 58
_journal_name_full 'RSC Advances'
_journal_page_first 30511
_journal_paper_doi 10.1039/C4RA02748E
_journal_volume 4
_journal_year 2014
_chemical_formula_moiety 'C41 H33 Cu N4 P2 S, C H4 O'
_chemical_formula_sum 'C42 H37 Cu N4 O P2 S'
_chemical_formula_weight 771.30
_chemical_name_systematic
; 
 ? 
;
_space_group_IT_number 14
_symmetry_cell_setting monoclinic
_symmetry_space_group_name_Hall '-P 2yn'
_symmetry_space_group_name_H-M 'P 1 21/n 1'
_atom_sites_solution_hydrogens geom
_atom_sites_solution_primary direct
_atom_sites_solution_secondary difmap
_audit_creation_method SHELXL-97
_cell_angle_alpha 90.00
_cell_angle_beta 102.171(3)
_cell_angle_gamma 90.00
_cell_formula_units_Z 4
_cell_length_a 9.0783(2)
_cell_length_b 25.2036(6)
_cell_length_c 16.9815(5)
_cell_measurement_reflns_used 18807
_cell_measurement_temperature 173(2)
_cell_measurement_theta_max 32.30
_cell_measurement_theta_min 3.09
_cell_volume 3798.13(17)
_computing_cell_refinement '<i>CrysAlisPRO</i> (Oxford Diffraction, 2010)'
_computing_data_collection '<i>CrysAlisPRO</i> (Oxford Diffraction, 2010)'
_computing_data_reduction '<i>CrysAlisRED</i> (Oxford Diffraction, 2010)'
_computing_molecular_graphics '<i>SHELXTL</i> (Bruker, 2000)'
_computing_publication_material '<i>SHELXTL</i> (Bruker, 2000)'
_computing_structure_refinement '<i>SHELXL97</i> (Sheldrick, 2008)'
_computing_structure_solution '<i>SHELXS97</i> (Sheldrick, 2008)'
_diffrn_ambient_temperature 173(2)
_diffrn_detector_area_resol_mean 16.1500
_diffrn_measured_fraction_theta_full 0.998
_diffrn_measured_fraction_theta_max 0.998
_diffrn_measurement_device_type 'Xcalibur, Eos, Gemini'
_diffrn_measurement_method '  \w scans'
_diffrn_radiation_monochromator graphite
_diffrn_radiation_source 'Enhance (Mo) X-ray Source'
_diffrn_radiation_type MoK\a
_diffrn_radiation_wavelength 0.71073
_diffrn_reflns_av_R_equivalents 0.0222
_diffrn_reflns_av_sigmaI/netI 0.0188
_diffrn_reflns_limit_h_max 12
_diffrn_reflns_limit_h_min -12
_diffrn_reflns_limit_k_max 31
_diffrn_reflns_limit_k_min -34
_diffrn_reflns_limit_l_max 22
_diffrn_reflns_limit_l_min -22
_diffrn_reflns_number 39221
_diffrn_reflns_theta_full 25.00
_diffrn_reflns_theta_max 28.70
_diffrn_reflns_theta_min 3.09
_exptl_absorpt_coefficient_mu 0.753
_exptl_absorpt_correction_T_max 0.8519
_exptl_absorpt_correction_T_min 0.7527
_exptl_absorpt_correction_type multi-scan
_exptl_absorpt_process_details
;    
CrysAlisRED; Oxford Diffraction, 2010.
;
_exptl_crystal_colour colorless
_exptl_crystal_density_diffrn 1.349
_exptl_crystal_density_method 'not measured'
_exptl_crystal_description block
_exptl_crystal_F_000 1600
_exptl_crystal_size_max 0.40
_exptl_crystal_size_mid 0.24
_exptl_crystal_size_min 0.22
_refine_diff_density_max 0.360
_refine_diff_density_min -0.219
_refine_diff_density_rms 0.049
_refine_ls_extinction_method none
_refine_ls_goodness_of_fit_ref 1.078
_refine_ls_hydrogen_treatment mixed
_refine_ls_matrix_type full
_refine_ls_number_parameters 466
_refine_ls_number_reflns 9794
_refine_ls_number_restraints 2
_refine_ls_restrained_S_all 1.078
_refine_ls_R_factor_all 0.0481
_refine_ls_R_factor_gt 0.0395
_refine_ls_shift/su_max 0.002
_refine_ls_shift/su_mean 0.000
_refine_ls_structure_factor_coef Fsqd
_refine_ls_weighting_details 'calc w=1/[\s^2^(Fo^2^)+(0.0507P)^2^+2.0870P] where P=(Fo^2^+2Fc^2^)/3'
_refine_ls_weighting_scheme calc
_refine_ls_wR_factor_gt 0.1027
_refine_ls_wR_factor_ref 0.1095
_reflns_number_gt 8534
_reflns_number_total 9794
_reflns_threshold_expression >2sigma(I)
_cod_data_source_file c4ra02748e3.cif
_cod_data_source_block 2a
_cod_original_sg_symbol_H-M P2(1)/n
_cod_database_code 7217162

loop_
_symmetry_equiv_pos_as_xyz
'x, y, z'
'-x+1/2, y+1/2, -z+1/2'
'-x, -y, -z'
'x-1/2, -y-1/2, z-1/2'

loop_
_atom_site_label
_atom_site_type_symbol
_atom_site_fract_x
_atom_site_fract_y
_atom_site_fract_z
_atom_site_U_iso_or_equiv
_atom_site_adp_type
_atom_site_occupancy
_atom_site_symmetry_multiplicity
_atom_site_calc_flag
_atom_site_refinement_flags
Cu1 Cu 0.25725(3) 0.664038(9) 0.220368(13) 0.03147(7) Uani 1 1 d .
S1 S 0.44479(6) 0.72577(2) 0.19131(3) 0.03907(12) Uani 1 1 d .
P1 P 0.17513(5) 0.599546(18) 0.12905(3) 0.02816(10) Uani 1 1 d .
P2 P 0.33486(5) 0.652641(19) 0.35578(3) 0.02917(10) Uani 1 1 d .
O1 O 0.6684(2) 0.85004(7) 0.16436(13) 0.0580(4) Uani 1 1 d D
H1O H 0.579(2) 0.8400(12) 0.1613(19) 0.070 Uiso 1 1 d D
N1 N 0.09785(19) 0.72722(7) 0.19992(11) 0.0405(4) Uani 1 1 d .
N2 N -0.0571(2) 0.79677(8) 0.18606(14) 0.0529(5) Uani 1 1 d D
H2N H -0.141(2) 0.8154(11) 0.1843(17) 0.064 Uiso 1 1 d D
N3 N 0.1150(3) 0.86434(8) 0.15407(14) 0.0570(5) Uani 1 1 d .
N4 N 0.3642(2) 0.82789(7) 0.15929(12) 0.0477(4) Uani 1 1 d .
C1 C -0.0368(3) 0.74398(10) 0.20270(16) 0.0498(5) Uani 1 1 d .
H1A H -0.1132 0.7217 0.2151 0.060 Uiso 1 1 calc R
C2 C 0.0763(3) 0.81511(9) 0.17129(13) 0.0447(5) Uani 1 1 d .
C3 C 0.2585(3) 0.86653(10) 0.14953(17) 0.0589(7) Uani 1 1 d .
H3A H 0.2928 0.9006 0.1375 0.071 Uiso 1 1 calc R
C4 C 0.3214(2) 0.77809(8) 0.17511(11) 0.0363(4) Uani 1 1 d .
C5 C 0.1715(2) 0.77169(8) 0.18036(12) 0.0365(4) Uani 1 1 d .
C6 C 0.2792(2) 0.53707(7) 0.13442(11) 0.0320(4) Uani 1 1 d .
C7 C 0.3322(2) 0.51485(9) 0.21015(13) 0.0403(4) Uani 1 1 d .
H7A H 0.3171 0.5330 0.2568 0.048 Uiso 1 1 calc R
C8 C 0.4069(3) 0.46647(10) 0.21823(17) 0.0523(6) Uani 1 1 d .
H8A H 0.4405 0.4512 0.2701 0.063 Uiso 1 1 calc R
C9 C 0.4321(3) 0.44067(10) 0.1512(2) 0.0621(7) Uani 1 1 d .
H9A H 0.4841 0.4077 0.1567 0.075 Uiso 1 1 calc R
C10 C 0.3825(3) 0.46228(11) 0.07608(18) 0.0628(7) Uani 1 1 d .
H10A H 0.4009 0.4443 0.0299 0.075 Uiso 1 1 calc R
C11 C 0.3055(3) 0.51034(9) 0.06720(14) 0.0468(5) Uani 1 1 d .
H11A H 0.2709 0.5249 0.0150 0.056 Uiso 1 1 calc R
C12 C -0.0136(2) 0.57759(7) 0.13645(11) 0.0312(4) Uani 1 1 d .
C13 C -0.0493(2) 0.52585(9) 0.15150(14) 0.0443(5) Uani 1 1 d .
H13A H 0.0252 0.4989 0.1554 0.053 Uiso 1 1 calc R
C14 C -0.1936(3) 0.51289(10) 0.16097(17) 0.0544(6) Uani 1 1 d .
H14A H -0.2175 0.4771 0.1706 0.065 Uiso 1 1 calc R
C15 C -0.3014(3) 0.55164(11) 0.15636(15) 0.0519(6) Uani 1 1 d .
H15A H -0.3991 0.5429 0.1640 0.062 Uiso 1 1 calc R
C16 C -0.2673(3) 0.60322(11) 0.14063(16) 0.0517(6) Uani 1 1 d .
H16A H -0.3418 0.6301 0.1372 0.062 Uiso 1 1 calc R
C17 C -0.1250(2) 0.61609(9) 0.12977(14) 0.0436(5) Uani 1 1 d .
H17A H -0.1031 0.6516 0.1176 0.052 Uiso 1 1 calc R
C18 C 0.1511(2) 0.61951(8) 0.02378(11) 0.0360(4) Uani 1 1 d .
C19 C 0.0354(3) 0.60105(10) -0.03641(13) 0.0486(5) Uani 1 1 d .
H19A H -0.0359 0.5766 -0.0238 0.058 Uiso 1 1 calc R
C20 C 0.0233(3) 0.61815(12) -0.11533(14) 0.0605(7) Uani 1 1 d .
H20A H -0.0563 0.6052 -0.1564 0.073 Uiso 1 1 calc R
C21 C 0.1242(4) 0.65316(12) -0.13440(16) 0.0694(8) Uani 1 1 d .
H21A H 0.1137 0.6652 -0.1883 0.083 Uiso 1 1 calc R
C22 C 0.2415(5) 0.67121(14) -0.07537(18) 0.0802(10) Uani 1 1 d .
H22A H 0.3141 0.6948 -0.0888 0.096 Uiso 1 1 calc R
C23 C 0.2536(3) 0.65488(11) 0.00395(15) 0.0598(7) Uani 1 1 d .
H23A H 0.3330 0.6682 0.0448 0.072 Uiso 1 1 calc R
C24 C 0.2824(2) 0.59281(7) 0.40428(12) 0.0335(4) Uani 1 1 d .
C25 C 0.3690(3) 0.57139(10) 0.47426(15) 0.0517(6) Uani 1 1 d .
H25A H 0.4597 0.5884 0.5003 0.062 Uiso 1 1 calc R
C26 C 0.3225(4) 0.52497(11) 0.50617(19) 0.0667(8) Uani 1 1 d .
H26A H 0.3821 0.5102 0.5538 0.080 Uiso 1 1 calc R
C27 C 0.1910(4) 0.50043(11) 0.4692(2) 0.0692(8) Uani 1 1 d .
H27A H 0.1600 0.4687 0.4912 0.083 Uiso 1 1 calc R
C28 C 0.1048(3) 0.52174(11) 0.4009(2) 0.0644(7) Uani 1 1 d .
H28A H 0.0131 0.5050 0.3758 0.077 Uiso 1 1 calc R
C29 C 0.1505(2) 0.56757(9) 0.36788(14) 0.0447(5) Uani 1 1 d .
H29A H 0.0906 0.5818 0.3198 0.054 Uiso 1 1 calc R
C30 C 0.5397(2) 0.65195(8) 0.38379(12) 0.0357(4) Uani 1 1 d .
C31 C 0.6129(3) 0.61752(12) 0.34183(17) 0.0603(7) Uani 1 1 d .
H31A H 0.5557 0.5954 0.3013 0.072 Uiso 1 1 calc R
C32 C 0.7678(3) 0.61486(15) 0.3579(2) 0.0800(10) Uani 1 1 d .
H32A H 0.8171 0.5903 0.3297 0.096 Uiso 1 1 calc R
C33 C 0.8508(3) 0.64775(16) 0.4148(2) 0.0762(9) Uani 1 1 d .
H33A H 0.9578 0.6463 0.4254 0.091 Uiso 1 1 calc R
C34 C 0.7802(3) 0.68257(14) 0.45641(18) 0.0704(8) Uani 1 1 d .
H34A H 0.8382 0.7053 0.4957 0.084 Uiso 1 1 calc R
C35 C 0.6237(3) 0.68481(11) 0.44123(15) 0.0530(6) Uani 1 1 d .
H35A H 0.5748 0.7089 0.4703 0.064 Uiso 1 1 calc R
C36 C 0.2775(2) 0.70686(8) 0.41369(11) 0.0329(4) Uani 1 1 d .
C37 C 0.2190(2) 0.69965(9) 0.48225(13) 0.0418(4) Uani 1 1 d .
H37A H 0.2179 0.6652 0.5049 0.050 Uiso 1 1 calc R
C38 C 0.1620(3) 0.74251(11) 0.51791(15) 0.0539(6) Uani 1 1 d .
H38A H 0.1219 0.7374 0.5647 0.065 Uiso 1 1 calc R
C39 C 0.1638(3) 0.79237(11) 0.48526(17) 0.0582(7) Uani 1 1 d .
H39A H 0.1217 0.8214 0.5086 0.070 Uiso 1 1 calc R
C40 C 0.2266(3) 0.80058(10) 0.41881(18) 0.0612(7) Uani 1 1 d .
H40A H 0.2303 0.8353 0.3975 0.073 Uiso 1 1 calc R
C41 C 0.2841(3) 0.75786(9) 0.38350(14) 0.0489(5) Uani 1 1 d .
H41A H 0.3283 0.7635 0.3382 0.059 Uiso 1 1 calc R
C42 C 0.6723(4) 0.90430(12) 0.1600(3) 0.0907(11) Uani 1 1 d .
H42C H 0.7597 0.9152 0.1385 0.136 Uiso 1 1 calc R
H42B H 0.6803 0.9193 0.2140 0.136 Uiso 1 1 calc R
H42A H 0.5798 0.9171 0.1245 0.136 Uiso 1 1 calc R

loop_
_atom_site_aniso_label
_atom_site_aniso_U_11
_atom_site_aniso_U_22
_atom_site_aniso_U_33
_atom_site_aniso_U_23
_atom_site_aniso_U_13
_atom_site_aniso_U_12
Cu1 0.03127(12) 0.02862(12) 0.03351(12) -0.00102(8) 0.00456(9) -0.00155(8)
S1 0.0336(2) 0.0353(3) 0.0503(3) 0.0041(2) 0.0134(2) -0.00102(18)
P1 0.0260(2) 0.0285(2) 0.0294(2) -0.00047(16) 0.00441(16) -0.00175(16)
P2 0.0265(2) 0.0312(2) 0.0301(2) -0.00232(17) 0.00673(17) -0.00299(17)
O1 0.0459(9) 0.0476(10) 0.0843(13) 0.0009(9) 0.0221(9) 0.0073(8)
N1 0.0354(9) 0.0318(8) 0.0539(10) -0.0013(7) 0.0085(8) -0.0004(7)
N2 0.0383(10) 0.0456(11) 0.0704(13) -0.0072(9) 0.0014(9) 0.0134(8)
N3 0.0627(13) 0.0358(10) 0.0663(13) 0.0039(9) 0.0000(11) 0.0098(9)
N4 0.0546(12) 0.0353(9) 0.0525(11) 0.0065(8) 0.0099(9) -0.0059(8)
C1 0.0365(11) 0.0458(12) 0.0661(15) -0.0064(11) 0.0081(10) 0.0011(9)
C2 0.0459(12) 0.0370(11) 0.0453(11) -0.0050(9) -0.0038(9) 0.0087(9)
C3 0.0740(18) 0.0320(11) 0.0664(16) 0.0101(10) 0.0048(13) -0.0020(11)
C4 0.0415(10) 0.0329(9) 0.0326(9) 0.0016(7) 0.0037(8) -0.0022(8)
C5 0.0361(10) 0.0296(9) 0.0404(10) -0.0008(7) 0.0005(8) 0.0025(7)
C6 0.0270(8) 0.0301(9) 0.0390(9) -0.0020(7) 0.0071(7) -0.0026(7)
C7 0.0342(10) 0.0415(11) 0.0460(11) 0.0063(9) 0.0098(8) 0.0019(8)
C8 0.0444(12) 0.0418(12) 0.0699(15) 0.0184(11) 0.0104(11) 0.0028(9)
C9 0.0547(14) 0.0318(11) 0.096(2) -0.0035(12) 0.0072(14) 0.0045(10)
C10 0.0647(16) 0.0468(14) 0.0737(17) -0.0252(13) 0.0075(13) 0.0074(12)
C11 0.0469(12) 0.0440(12) 0.0468(12) -0.0122(9) 0.0036(9) 0.0038(9)
C12 0.0283(8) 0.0327(9) 0.0319(8) -0.0015(7) 0.0047(7) -0.0035(7)
C13 0.0336(10) 0.0368(11) 0.0620(13) 0.0055(9) 0.0090(9) -0.0022(8)
C14 0.0414(12) 0.0497(14) 0.0723(16) 0.0105(12) 0.0124(11) -0.0149(10)
C15 0.0317(10) 0.0701(16) 0.0563(13) 0.0016(12) 0.0145(9) -0.0114(10)
C16 0.0326(11) 0.0588(15) 0.0645(15) -0.0032(11) 0.0121(10) 0.0034(10)
C17 0.0340(10) 0.0387(11) 0.0581(13) -0.0010(9) 0.0100(9) -0.0007(8)
C18 0.0417(10) 0.0347(10) 0.0318(9) 0.0003(7) 0.0083(8) 0.0015(8)
C19 0.0496(13) 0.0573(14) 0.0361(10) -0.0011(9) 0.0028(9) -0.0031(10)
C20 0.0702(17) 0.0720(18) 0.0330(11) -0.0043(11) -0.0035(11) 0.0099(14)
C21 0.107(3) 0.0678(18) 0.0346(12) 0.0086(11) 0.0170(14) 0.0106(17)
C22 0.113(3) 0.084(2) 0.0482(15) 0.0097(14) 0.0274(17) -0.0325(19)
C23 0.0694(17) 0.0708(17) 0.0394(12) 0.0031(11) 0.0121(11) -0.0266(14)
C24 0.0331(9) 0.0315(9) 0.0385(9) -0.0016(7) 0.0129(8) 0.0003(7)
C25 0.0508(13) 0.0513(14) 0.0523(13) 0.0129(10) 0.0095(10) 0.0022(10)
C26 0.081(2) 0.0551(16) 0.0704(17) 0.0276(13) 0.0311(15) 0.0207(14)
C27 0.091(2) 0.0363(13) 0.096(2) 0.0107(13) 0.0568(19) 0.0005(13)
C28 0.0665(17) 0.0487(14) 0.086(2) -0.0064(14) 0.0335(15) -0.0217(12)
C29 0.0390(11) 0.0445(12) 0.0536(12) -0.0026(9) 0.0166(9) -0.0084(9)
C30 0.0272(9) 0.0455(11) 0.0342(9) 0.0006(8) 0.0060(7) -0.0026(7)
C31 0.0310(11) 0.0811(19) 0.0653(16) -0.0284(14) 0.0026(10) 0.0003(11)
C32 0.0348(13) 0.113(3) 0.091(2) -0.036(2) 0.0101(13) 0.0114(14)
C33 0.0272(11) 0.118(3) 0.079(2) -0.0137(19) 0.0017(12) -0.0036(14)
C34 0.0394(13) 0.099(2) 0.0672(17) -0.0211(16) -0.0024(12) -0.0183(14)
C35 0.0369(11) 0.0695(16) 0.0517(13) -0.0158(12) 0.0072(10) -0.0093(11)
C36 0.0308(9) 0.0339(9) 0.0333(9) -0.0063(7) 0.0053(7) -0.0038(7)
C37 0.0415(11) 0.0455(12) 0.0406(10) -0.0060(9) 0.0138(9) -0.0029(9)
C38 0.0495(13) 0.0651(16) 0.0520(13) -0.0199(11) 0.0217(11) -0.0052(11)
C39 0.0532(14) 0.0526(15) 0.0686(16) -0.0271(12) 0.0127(12) 0.0036(11)
C40 0.0772(18) 0.0349(12) 0.0709(17) -0.0086(11) 0.0146(14) 0.0001(11)
C41 0.0650(15) 0.0364(11) 0.0480(12) -0.0036(9) 0.0181(11) -0.0054(10)
C42 0.089(2) 0.0463(17) 0.142(3) 0.0075(19) 0.038(2) 0.0000(15)

loop_
_atom_type_symbol
_atom_type_description
_atom_type_scat_dispersion_real
_atom_type_scat_dispersion_imag
_atom_type_scat_source
C C 0.0033 0.0016 'International Tables Vol C Tables 4.2.6.8 and 6.1.1.4'
H H 0.0000 0.0000 'International Tables Vol C Tables 4.2.6.8 and 6.1.1.4'
N N 0.0061 0.0033 'International Tables Vol C Tables 4.2.6.8 and 6.1.1.4'
P P 0.1023 0.0942 'International Tables Vol C Tables 4.2.6.8 and 6.1.1.4'
S S 0.1246 0.1234 'International Tables Vol C Tables 4.2.6.8 and 6.1.1.4'
Cu Cu 0.3201 1.2651 'International Tables Vol C Tables 4.2.6.8 and 6.1.1.4'
O O 0.0106 0.0060 'International Tables Vol C Tables 4.2.6.8 and 6.1.1.4'

loop_
_geom_angle_atom_site_label_1
_geom_angle_atom_site_label_2
_geom_angle_atom_site_label_3
_geom_angle
N1 Cu1 P1 108.12(5)
N1 Cu1 P2 108.29(5)
P1 Cu1 P2 126.081(19)
N1 Cu1 S1 88.24(5)
P1 Cu1 S1 117.66(2)
P2 Cu1 S1 101.816(19)
C4 S1 Cu1 93.60(7)
C18 P1 C6 103.89(9)
C18 P1 C12 103.30(9)
C6 P1 C12 102.56(8)
C18 P1 Cu1 115.31(7)
C6 P1 Cu1 119.51(6)
C12 P1 Cu1 110.38(6)
C30 P2 C36 104.97(9)
C30 P2 C24 102.89(9)
C36 P2 C24 104.14(9)
C30 P2 Cu1 110.29(6)
C36 P2 Cu1 112.81(6)
C24 P2 Cu1 120.29(7)
C42 O1 H1O 109(2)
C1 N1 C5 104.55(18)
C1 N1 Cu1 147.80(17)
C5 N1 Cu1 107.40(12)
C1 N2 C2 106.38(19)
C1 N2 H2N 127(2)
C2 N2 H2N 127(2)
C3 N3 C2 111.0(2)
C3 N4 C4 117.7(2)
N1 C1 N2 113.2(2)
N1 C1 H1A 123.4
N2 C1 H1A 123.4
N3 C2 N2 129.6(2)
N3 C2 C5 124.8(2)
N2 C2 C5 105.6(2)
N3 C3 N4 130.2(2)
N3 C3 H3A 114.9
N4 C3 H3A 114.9
N4 C4 C5 116.41(19)
N4 C4 S1 122.53(17)
C5 C4 S1 121.02(15)
N1 C5 C2 110.25(19)
N1 C5 C4 129.73(18)
C2 C5 C4 119.84(19)
C11 C6 C7 118.57(19)
C11 C6 P1 123.60(16)
C7 C6 P1 117.82(15)
C8 C7 C6 120.7(2)
C8 C7 H7A 119.6
C6 C7 H7A 119.6
C9 C8 C7 119.9(2)
C9 C8 H8A 120.1
C7 C8 H8A 120.1
C10 C9 C8 120.3(2)
C10 C9 H9A 119.9
C8 C9 H9A 119.9
C9 C10 C11 120.3(2)
C9 C10 H10A 119.8
C11 C10 H10A 119.8
C6 C11 C10 120.2(2)
C6 C11 H11A 119.9
C10 C11 H11A 119.9
C13 C12 C17 118.69(18)
C13 C12 P1 123.90(15)
C17 C12 P1 117.34(15)
C12 C13 C14 120.4(2)
C12 C13 H13A 119.8
C14 C13 H13A 119.8
C15 C14 C13 120.2(2)
C15 C14 H14A 119.9
C13 C14 H14A 119.9
C14 C15 C16 119.8(2)
C14 C15 H15A 120.1
C16 C15 H15A 120.1
C15 C16 C17 120.2(2)
C15 C16 H16A 119.9
C17 C16 H16A 119.9
C16 C17 C12 120.7(2)
C16 C17 H17A 119.7
C12 C17 H17A 119.7
C23 C18 C19 118.9(2)
C23 C18 P1 117.98(17)
C19 C18 P1 123.15(17)
C18 C19 C20 120.1(2)
C18 C19 H19A 119.9
C20 C19 H19A 119.9
C21 C20 C19 120.7(3)
C21 C20 H20A 119.6
C19 C20 H20A 119.6
C20 C21 C22 119.9(2)
C20 C21 H21A 120.1
C22 C21 H21A 120.1
C21 C22 C23 119.9(3)
C21 C22 H22A 120.1
C23 C22 H22A 120.1
C18 C23 C22 120.5(3)
C18 C23 H23A 119.7
C22 C23 H23A 119.7
C29 C24 C25 119.0(2)
C29 C24 P2 117.48(16)
C25 C24 P2 123.51(16)
C24 C25 C26 119.8(3)
C24 C25 H25A 120.1
C26 C25 H25A 120.1
C27 C26 C25 120.4(3)
C27 C26 H26A 119.8
C25 C26 H26A 119.8
C28 C27 C26 119.9(2)
C28 C27 H27A 120.1
C26 C27 H27A 120.1
C27 C28 C29 120.3(3)
C27 C28 H28A 119.8
C29 C28 H28A 119.8
C24 C29 C28 120.5(2)
C24 C29 H29A 119.7
C28 C29 H29A 119.7
C31 C30 C35 119.2(2)
C31 C30 P2 116.60(16)
C35 C30 P2 124.12(17)
C30 C31 C32 120.7(2)
C30 C31 H31A 119.6
C32 C31 H31A 119.6
C33 C32 C31 119.8(3)
C33 C32 H32A 120.1
C31 C32 H32A 120.1
C34 C33 C32 120.2(2)
C34 C33 H33A 119.9
C32 C33 H33A 119.9
C33 C34 C35 120.1(3)
C33 C34 H34A 119.9
C35 C34 H34A 119.9
C30 C35 C34 119.8(2)
C30 C35 H35A 120.1
C34 C35 H35A 120.1
C37 C36 C41 118.92(19)
C37 C36 P2 123.85(16)
C41 C36 P2 117.08(15)
C36 C37 C38 120.4(2)
C36 C37 H37A 119.8
C38 C37 H37A 119.8
C39 C38 C37 119.8(2)
C39 C38 H38A 120.1
C37 C38 H38A 120.1
C38 C39 C40 120.5(2)
C38 C39 H39A 119.7
C40 C39 H39A 119.7
C39 C40 C41 119.6(2)
C39 C40 H40A 120.2
C41 C40 H40A 120.2
C40 C41 C36 120.6(2)
C40 C41 H41A 119.7
C36 C41 H41A 119.7
O1 C42 H42C 109.5
O1 C42 H42B 109.5
H42C C42 H42B 109.5
O1 C42 H42A 109.5
H42C C42 H42A 109.5
H42B C42 H42A 109.5

loop_
_geom_bond_atom_site_label_1
_geom_bond_atom_site_label_2
_geom_bond_distance
Cu1 N1 2.1303(17)
Cu1 P1 2.2616(5)
Cu1 P2 2.2767(5)
Cu1 S1 2.4326(5)
S1 C4 1.715(2)
P1 C18 1.825(2)
P1 C6 1.8286(19)
P1 C12 1.8298(18)
P2 C30 1.820(2)
P2 C36 1.8223(19)
P2 C24 1.829(2)
O1 C42 1.370(3)
O1 H1O 0.839(17)
N1 C1 1.304(3)
N1 C5 1.381(3)
N2 C1 1.364(3)
N2 C2 1.368(3)
N2 H2N 0.887(17)
N3 C3 1.322(4)
N3 C2 1.339(3)
N4 C3 1.353(3)
N4 C4 1.358(3)
C1 H1A 0.9500
C2 C5 1.383(3)
C3 H3A 0.9500
C4 C5 1.391(3)
C6 C11 1.389(3)
C6 C7 1.392(3)
C7 C8 1.388(3)
C7 H7A 0.9500
C8 C9 1.372(4)
C8 H8A 0.9500
C9 C10 1.372(4)
C9 H9A 0.9500
C10 C11 1.391(3)
C10 H10A 0.9500
C11 H11A 0.9500
C12 C13 1.381(3)
C12 C17 1.389(3)
C13 C14 1.392(3)
C13 H13A 0.9500
C14 C15 1.373(4)
C14 H14A 0.9500
C15 C16 1.375(4)
C15 H15A 0.9500
C16 C17 1.382(3)
C16 H16A 0.9500
C17 H17A 0.9500
C18 C23 1.381(3)
C18 C19 1.382(3)
C19 C20 1.390(3)
C19 H19A 0.9500
C20 C21 1.359(4)
C20 H20A 0.9500
C21 C22 1.377(5)
C21 H21A 0.9500
C22 C23 1.391(4)
C22 H22A 0.9500
C23 H23A 0.9500
C24 C29 1.382(3)
C24 C25 1.388(3)
C25 C26 1.392(4)
C25 H25A 0.9500
C26 C27 1.373(5)
C26 H26A 0.9500
C27 C28 1.366(5)
C27 H27A 0.9500
C28 C29 1.385(3)
C28 H28A 0.9500
C29 H29A 0.9500
C30 C31 1.379(3)
C30 C35 1.380(3)
C31 C32 1.377(3)
C31 H31A 0.9500
C32 C33 1.371(4)
C32 H32A 0.9500
C33 C34 1.368(5)
C33 H33A 0.9500
C34 C35 1.391(3)
C34 H34A 0.9500
C35 H35A 0.9500
C36 C37 1.390(3)
C36 C41 1.390(3)
C37 C38 1.391(3)
C37 H37A 0.9500
C38 C39 1.375(4)
C38 H38A 0.9500
C39 C40 1.383(4)
C39 H39A 0.9500
C40 C41 1.387(3)
C40 H40A 0.9500
C41 H41A 0.9500
C42 H42C 0.9800
C42 H42B 0.9800
C42 H42A 0.9800

loop_
_geom_hbond_atom_site_label_D
_geom_hbond_atom_site_label_H
_geom_hbond_atom_site_label_A
_geom_hbond_distance_DH
_geom_hbond_distance_HA
_geom_hbond_distance_DA
_geom_hbond_angle_DHA
_geom_hbond_site_symmetry_A
O1 H1O N4 0.839(17) 1.969(18) 2.800(3) 171(3) .
N2 H2N O1 0.887(17) 1.907(18) 2.787(3) 171(3) 1_455

loop_
_geom_torsion_atom_site_label_1
_geom_torsion_atom_site_label_2
_geom_torsion_atom_site_label_3
_geom_torsion_atom_site_label_4
_geom_torsion
N1 Cu1 S1 C4 0.51(8)
P1 Cu1 S1 C4 110.09(7)
P2 Cu1 S1 C4 -107.82(7)
N1 Cu1 P1 C18 59.53(9)
P2 Cu1 P1 C18 -170.14(7)
S1 Cu1 P1 C18 -38.23(8)
N1 Cu1 P1 C6 -175.52(9)
P2 Cu1 P1 C6 -45.19(7)
S1 Cu1 P1 C6 86.73(7)
N1 Cu1 P1 C12 -57.03(8)
P2 Cu1 P1 C12 73.29(7)
S1 Cu1 P1 C12 -154.79(7)
N1 Cu1 P2 C30 -129.17(9)
P1 Cu1 P2 C30 100.57(8)
S1 Cu1 P2 C30 -37.10(8)
N1 Cu1 P2 C36 -12.14(8)
P1 Cu1 P2 C36 -142.40(7)
S1 Cu1 P2 C36 79.92(7)
N1 Cu1 P2 C24 111.40(9)
P1 Cu1 P2 C24 -18.86(8)
S1 Cu1 P2 C24 -156.53(7)
P1 Cu1 N1 C1 69.0(3)
P2 Cu1 N1 C1 -70.5(3)
S1 Cu1 N1 C1 -172.4(3)
P1 Cu1 N1 C5 -118.43(13)
P2 Cu1 N1 C5 102.04(13)
S1 Cu1 N1 C5 0.17(13)
C5 N1 C1 N2 0.1(3)
Cu1 N1 C1 N2 172.8(2)
C2 N2 C1 N1 0.1(3)
C3 N3 C2 N2 175.5(2)
C3 N3 C2 C5 -2.2(3)
C1 N2 C2 N3 -178.3(2)
C1 N2 C2 C5 -0.3(3)
C2 N3 C3 N4 0.1(4)
C4 N4 C3 N3 1.2(4)
C3 N4 C4 C5 -0.5(3)
C3 N4 C4 S1 -178.31(18)
Cu1 S1 C4 N4 176.50(17)
Cu1 S1 C4 C5 -1.26(17)
C1 N1 C5 C2 -0.3(2)
Cu1 N1 C5 C2 -176.22(14)
C1 N1 C5 C4 174.7(2)
Cu1 N1 C5 C4 -1.2(3)
N3 C2 C5 N1 178.5(2)
N2 C2 C5 N1 0.4(2)
N3 C2 C5 C4 2.9(3)
N2 C2 C5 C4 -175.21(19)
N4 C4 C5 N1 -176.0(2)
S1 C4 C5 N1 1.9(3)
N4 C4 C5 C2 -1.4(3)
S1 C4 C5 C2 176.54(16)
C18 P1 C6 C11 -9.2(2)
C12 P1 C6 C11 98.18(18)
Cu1 P1 C6 C11 -139.40(16)
C18 P1 C6 C7 172.01(15)
C12 P1 C6 C7 -80.66(16)
Cu1 P1 C6 C7 41.76(17)
C11 C6 C7 C8 -1.4(3)
P1 C6 C7 C8 177.49(16)
C6 C7 C8 C9 1.5(3)
C7 C8 C9 C10 -0.6(4)
C8 C9 C10 C11 -0.4(4)
C7 C6 C11 C10 0.4(3)
P1 C6 C11 C10 -178.41(19)
C9 C10 C11 C6 0.5(4)
C18 P1 C12 C13 114.03(19)
C6 P1 C12 C13 6.2(2)
Cu1 P1 C12 C13 -122.16(17)
C18 P1 C12 C17 -68.76(17)
C6 P1 C12 C17 -176.55(16)
Cu1 P1 C12 C17 55.05(17)
C17 C12 C13 C14 -1.0(3)
P1 C12 C13 C14 176.19(18)
C12 C13 C14 C15 -0.8(4)
C13 C14 C15 C16 1.4(4)
C14 C15 C16 C17 -0.2(4)
C15 C16 C17 C12 -1.6(4)
C13 C12 C17 C16 2.2(3)
P1 C12 C17 C16 -175.21(18)
C6 P1 C18 C23 -95.9(2)
C12 P1 C18 C23 157.3(2)
Cu1 P1 C18 C23 36.8(2)
C6 P1 C18 C19 84.3(2)
C12 P1 C18 C19 -22.5(2)
Cu1 P1 C18 C19 -142.98(17)
C23 C18 C19 C20 -0.2(4)
P1 C18 C19 C20 179.65(19)
C18 C19 C20 C21 -0.2(4)
C19 C20 C21 C22 1.3(5)
C20 C21 C22 C23 -2.1(5)
C19 C18 C23 C22 -0.6(4)
P1 C18 C23 C22 179.5(3)
C21 C22 C23 C18 1.8(5)
C30 P2 C24 C29 -150.31(16)
C36 P2 C24 C29 100.36(17)
Cu1 P2 C24 C29 -27.25(18)
C30 P2 C24 C25 28.6(2)
C36 P2 C24 C25 -80.7(2)
Cu1 P2 C24 C25 151.70(16)
C29 C24 C25 C26 0.4(3)
P2 C24 C25 C26 -178.50(19)
C24 C25 C26 C27 -0.5(4)
C25 C26 C27 C28 -0.2(4)
C26 C27 C28 C29 1.0(4)
C25 C24 C29 C28 0.3(3)
P2 C24 C29 C28 179.29(19)
C27 C28 C29 C24 -1.0(4)
C36 P2 C30 C31 -173.7(2)
C24 P2 C30 C31 77.6(2)
Cu1 P2 C30 C31 -51.9(2)
C36 P2 C30 C35 3.7(2)
C24 P2 C30 C35 -105.0(2)
Cu1 P2 C30 C35 125.5(2)
C35 C30 C31 C32 1.4(4)
P2 C30 C31 C32 178.9(3)
C30 C31 C32 C33 -1.7(6)
C31 C32 C33 C34 1.0(6)
C32 C33 C34 C35 0.0(6)
C31 C30 C35 C34 -0.4(4)
P2 C30 C35 C34 -177.7(2)
C33 C34 C35 C30 -0.3(5)
C30 P2 C36 C37 -103.42(18)
C24 P2 C36 C37 4.37(19)
Cu1 P2 C36 C37 136.45(16)
C30 P2 C36 C41 81.11(18)
C24 P2 C36 C41 -171.11(17)
Cu1 P2 C36 C41 -39.02(18)
C41 C36 C37 C38 2.7(3)
P2 C36 C37 C38 -172.68(18)
C36 C37 C38 C39 -0.1(4)
C37 C38 C39 C40 -2.2(4)
C38 C39 C40 C41 1.9(4)
C39 C40 C41 C36 0.8(4)
C37 C36 C41 C40 -3.0(3)
P2 C36 C41 C40 172.7(2)
